data_7715223
loop_
_publ_author_name
'Luff, Martin S.'
'Walther, Luis'
'Finze, Maik'
'Radius, Udo'

_publ_section_title
;
 NHC-ligated nickel(II) cyanoborate complexes and salts.
;
_journal_issue 12
_journal_name_full 'Dalton transactions (Cambridge, England : 2003)'
_journal_page_first 5391
_journal_page_last 5400
_journal_paper_doi 10.1039/d4dt00231h
_journal_volume 53
_journal_year 2024
_chemical_formula_moiety 'C58 H76 B2 N8 Ni, C6H6'
_chemical_formula_sum 'C64 H82 B2 N8 Ni'
_chemical_formula_weight 1043.70
_space_group_crystal_system monoclinic
_space_group_IT_number 14
_space_group_name_Hall '-P 2yn'
_space_group_name_H-M_alt 'P 1 21/n 1'
_atom_sites_solution_hydrogens mixed
_atom_sites_solution_primary dual
_atom_sites_solution_secondary difmap
_audit_creation_method SHELXL-2018/3
_audit_update_record
;
2024-01-24 deposited with the CCDC.	2024-02-21 downloaded from the CCDC.
;
_cell_angle_alpha 90
_cell_angle_beta 95.4100(10)
_cell_angle_gamma 90
_cell_formula_units_Z 2
_cell_length_a 12.05340(10)
_cell_length_b 16.85110(10)
_cell_length_c 15.24350(10)
_cell_measurement_reflns_used 41143
_cell_measurement_temperature 100(2)
_cell_measurement_theta_max 77.2220
_cell_measurement_theta_min 2.9530
_cell_volume 3082.36(4)
_computing_cell_refinement 'CrysAlisPro 1.171.41.93a (Rigaku OD, 2020)'
_computing_data_collection 'CrysAlisPro 1.171.41.93a (Rigaku OD, 2020)'
_computing_data_reduction 'CrysAlisPro 1.171.41.93a (Rigaku OD, 2020)'
_computing_molecular_graphics 'ShelXLe (Huebschle et all, 2011)'
_computing_publication_material 'SHELXL-2014/6 (Sheldrick, 2014)'
_computing_structure_refinement 'SHELXL-2018/3 (Sheldrick, 2018)'
_computing_structure_solution 'SHELXT 2014/5 (Sheldrick, 2014)'
_diffrn_ambient_temperature 100(2)
_diffrn_detector_area_resol_mean 10.0000
_diffrn_measured_fraction_theta_full 1.000
_diffrn_measured_fraction_theta_max 0.990
_diffrn_measurement_device_type 'XtaLAB Synergy, Dualflex, HyPix'
_diffrn_measurement_method '\w scans'
_diffrn_radiation_type CuK\a
_diffrn_radiation_wavelength 1.54184
_diffrn_reflns_av_R_equivalents 0.0488
_diffrn_reflns_av_unetI/netI 0.0215
_diffrn_reflns_Laue_measured_fraction_full 1.000
_diffrn_reflns_Laue_measured_fraction_max 0.990
_diffrn_reflns_limit_h_max 15
_diffrn_reflns_limit_h_min -15
_diffrn_reflns_limit_k_max 21
_diffrn_reflns_limit_k_min -20
_diffrn_reflns_limit_l_max 19
_diffrn_reflns_limit_l_min -18
_diffrn_reflns_number 62601
_diffrn_reflns_point_group_measured_fraction_full 1.000
_diffrn_reflns_point_group_measured_fraction_max 0.990
_diffrn_reflns_theta_full 72.000
_diffrn_reflns_theta_max 77.654
_diffrn_reflns_theta_min 3.920
_diffrn_source 'micro-focus sealed X-ray tube'
_exptl_absorpt_coefficient_mu 0.781
_exptl_absorpt_correction_T_max 1.00000
_exptl_absorpt_correction_T_min 0.54672
_exptl_absorpt_correction_type multi-scan
_exptl_absorpt_process_details
;
CrysAlisPro 1.171.41.92a (Rigaku Oxford Diffraction, 2020)
Empirical absorption correction using spherical harmonics,
implemented in SCALE3 ABSPACK scaling algorithm.
;
_exptl_crystal_colour yellow
_exptl_crystal_density_diffrn 1.125
_exptl_crystal_description block
_exptl_crystal_F_000 1120
_exptl_crystal_size_max 0.250
_exptl_crystal_size_mid 0.210
_exptl_crystal_size_min 0.140
_refine_diff_density_max 0.516
_refine_diff_density_min -0.378
_refine_diff_density_rms 0.044
_refine_ls_extinction_method none
_refine_ls_goodness_of_fit_ref 1.063
_refine_ls_hydrogen_treatment mixed
_refine_ls_matrix_type full
_refine_ls_number_parameters 356
_refine_ls_number_reflns 6511
_refine_ls_number_restraints 0
_refine_ls_restrained_S_all 1.063
_refine_ls_R_factor_all 0.0370
_refine_ls_R_factor_gt 0.0344
_refine_ls_shift/su_max 0.001
_refine_ls_shift/su_mean 0.000
_refine_ls_structure_factor_coef Fsqd
_refine_ls_weighting_details 'w=1/[\s^2^(Fo^2^)+(0.0467P)^2^+1.0834P] where P=(Fo^2^+2Fc^2^)/3'
_refine_ls_weighting_scheme calc
_refine_ls_wR_factor_gt 0.0909
_refine_ls_wR_factor_ref 0.0927
_reflns_Friedel_coverage 0.000
_reflns_number_gt 5988
_reflns_number_total 6511
_reflns_threshold_expression 'I > 2\s(I)'
_cod_data_source_file d4dt00231h2.cif
_cod_data_source_block Compound_trans_4b
_cod_depositor_comments 'Adding full bibliography for 7715213--7715230.cif.'
_cod_original_sg_symbol_H-M 'P 21/n'
_cod_database_code 7715223
_shelx_shelxl_version_number 2018/3
_shelx_space_group_comment
;
The symmetry employed for this shelxl refinement is uniquely defined
by the following loop, which should always be used as a source of
symmetry information in preference to the above space-group names.
They are only intended as comments.
;
_shelx_estimated_absorpt_t_min 0.829
_shelx_estimated_absorpt_t_max 0.899

loop_
_space_group_symop_operation_xyz
'x, y, z'
'-x+1/2, y+1/2, -z+1/2'
'-x, -y, -z'
'x-1/2, -y-1/2, z-1/2'

loop_
_atom_site_label
_atom_site_type_symbol
_atom_site_fract_x
_atom_site_fract_y
_atom_site_fract_z
_atom_site_U_iso_or_equiv
_atom_site_adp_type
_atom_site_occupancy
_atom_site_site_symmetry_order
_atom_site_calc_flag
_atom_site_refinement_flags_posn
_atom_site_refinement_flags_adp
_atom_site_refinement_flags_occupancy
_atom_site_disorder_assembly
_atom_site_disorder_group
C1_1 C 0.63253(9) 0.50806(6) 0.43558(7) 0.0139(2) Uani 1 1 d . . . . .
N2_1 N 0.67370(7) 0.57437(5) 0.39997(6) 0.01509(18) Uani 1 1 d . . . . .
C3_1 C 0.77945(9) 0.56038(7) 0.37390(8) 0.0192(2) Uani 1 1 d . . . . .
H3_1 H 0.825451 0.597783 0.347954 0.023 Uiso 1 1 calc R U . . .
C4_1 C 0.80439(9) 0.48418(7) 0.39224(8) 0.0192(2) Uani 1 1 d . . . . .
H4_1 H 0.871160 0.457281 0.381816 0.023 Uiso 1 1 calc R U . . .
N5_1 N 0.71321(7) 0.45233(5) 0.42951(6) 0.01535(18) Uani 1 1 d . . . . .
C6_1 C 0.61382(9) 0.64791(6) 0.37958(7) 0.0166(2) Uani 1 1 d . . . . .
C7_1 C 0.62815(9) 0.71125(7) 0.43912(7) 0.0185(2) Uani 1 1 d . . . . .
C8_1 C 0.56825(10) 0.78059(7) 0.41731(8) 0.0235(2) Uani 1 1 d . . . . .
H8_1 H 0.573474 0.824080 0.457148 0.028 Uiso 1 1 calc R U . . .
C9_1 C 0.50151(10) 0.78701(7) 0.33873(9) 0.0256(3) Uani 1 1 d . . . . .
H9_1 H 0.460177 0.834258 0.325805 0.031 Uiso 1 1 calc R U . . .
C10_1 C 0.49443(10) 0.72509(7) 0.27874(8) 0.0238(2) Uani 1 1 d . . . . .
H10_1 H 0.450668 0.731227 0.223995 0.029 Uiso 1 1 calc R U . . .
C11_1 C 0.55072(9) 0.65372(7) 0.29755(8) 0.0192(2) Uani 1 1 d . . . . .
C12_1 C 0.55118(10) 0.58882(8) 0.22790(8) 0.0241(2) Uani 1 1 d . . . . .
H12_1 H 0.570125 0.537514 0.258713 0.029 Uiso 1 1 calc R U . . .
C13_1 C 0.44045(11) 0.57811(9) 0.17208(9) 0.0305(3) Uani 1 1 d . . . . .
H13A_1 H 0.423851 0.625880 0.136591 0.046 Uiso 1 1 calc R U . . .
H13B_1 H 0.381065 0.569299 0.210700 0.046 Uiso 1 1 calc R U . . .
H13C_1 H 0.445258 0.532256 0.133077 0.046 Uiso 1 1 calc R U . . .
C14_1 C 0.64220(13) 0.60651(12) 0.16664(11) 0.0465(4) Uani 1 1 d . . . . .
H14A_1 H 0.645853 0.562968 0.124386 0.070 Uiso 1 1 calc R U . . .
H14B_1 H 0.714273 0.611750 0.201686 0.070 Uiso 1 1 calc R U . . .
H14C_1 H 0.624567 0.656096 0.134734 0.070 Uiso 1 1 calc R U . . .
C15_1 C 0.71289(10) 0.70886(7) 0.51933(8) 0.0206(2) Uani 1 1 d . . . . .
H15_1 H 0.726071 0.652047 0.536160 0.025 Uiso 1 1 calc R U . . .
C16_1 C 0.82393(10) 0.74436(8) 0.49634(9) 0.0277(3) Uani 1 1 d . . . . .
H16A_1 H 0.847724 0.717559 0.444216 0.042 Uiso 1 1 calc R U . . .
H16B_1 H 0.880648 0.737022 0.546105 0.042 Uiso 1 1 calc R U . . .
H16C_1 H 0.814251 0.801147 0.484017 0.042 Uiso 1 1 calc R U . . .
C17_1 C 0.67385(12) 0.75247(8) 0.59875(9) 0.0301(3) Uani 1 1 d . . . . .
H17A_1 H 0.668096 0.809382 0.585884 0.045 Uiso 1 1 calc R U . . .
H17B_1 H 0.727636 0.743904 0.650202 0.045 Uiso 1 1 calc R U . . .
H17C_1 H 0.600775 0.732099 0.611105 0.045 Uiso 1 1 calc R U . . .
C18_1 C 0.70047(9) 0.36784(6) 0.44417(8) 0.0178(2) Uani 1 1 d . . . . .
C19_1 C 0.65289(9) 0.32214(7) 0.37320(8) 0.0213(2) Uani 1 1 d . . . . .
C20_1 C 0.63847(11) 0.24142(7) 0.38874(9) 0.0278(3) Uani 1 1 d . . . . .
H20_1 H 0.604736 0.208798 0.342888 0.033 Uiso 1 1 calc R U . . .
C21_1 C 0.67239(12) 0.20802(7) 0.46970(10) 0.0315(3) Uani 1 1 d . . . . .
H21_1 H 0.659278 0.153288 0.479539 0.038 Uiso 1 1 calc R U . . .
C22_1 C 0.72518(11) 0.25365(7) 0.53635(9) 0.0274(3) Uani 1 1 d . . . . .
H22_1 H 0.750820 0.229356 0.590755 0.033 Uiso 1 1 calc R U . . .
C23_1 C 0.74153(9) 0.33501(7) 0.52510(8) 0.0207(2) Uani 1 1 d . . . . .
C24_1 C 0.62999(10) 0.35659(7) 0.28118(8) 0.0251(3) Uani 1 1 d . . . . .
H24_1 H 0.616778 0.414845 0.287107 0.030 Uiso 1 1 calc R U . . .
C25_1 C 0.73418(12) 0.34546(9) 0.23113(9) 0.0344(3) Uani 1 1 d . . . . .
H25A_1 H 0.746965 0.288715 0.222242 0.052 Uiso 1 1 calc R U . . .
H25B_1 H 0.799056 0.368547 0.265522 0.052 Uiso 1 1 calc R U . . .
H25C_1 H 0.722764 0.372039 0.173811 0.052 Uiso 1 1 calc R U . . .
C26_1 C 0.52878(11) 0.32098(9) 0.22742(9) 0.0339(3) Uani 1 1 d . . . . .
H26A_1 H 0.515864 0.349078 0.171097 0.051 Uiso 1 1 calc R U . . .
H26B_1 H 0.463064 0.326336 0.260232 0.051 Uiso 1 1 calc R U . . .
H26C_1 H 0.542459 0.264687 0.216442 0.051 Uiso 1 1 calc R U . . .
C27_1 C 0.80878(10) 0.38349(7) 0.59502(8) 0.0223(2) Uani 1 1 d . . . . .
H27_1 H 0.784641 0.440119 0.588393 0.027 Uiso 1 1 calc R U . . .
C28_1 C 0.93323(10) 0.37897(9) 0.58112(9) 0.0325(3) Uani 1 1 d . . . . .
H28A_1 H 0.944607 0.398353 0.522019 0.049 Uiso 1 1 calc R U . . .
H28B_1 H 0.958536 0.323800 0.587161 0.049 Uiso 1 1 calc R U . . .
H28C_1 H 0.975925 0.411861 0.625304 0.049 Uiso 1 1 calc R U . . .
C29_1 C 0.79199(11) 0.35683(9) 0.68872(9) 0.0313(3) Uani 1 1 d . . . . .
H29A_1 H 0.712108 0.354889 0.695979 0.047 Uiso 1 1 calc R U . . .
H29B_1 H 0.828578 0.394529 0.731031 0.047 Uiso 1 1 calc R U . . .
H29C_1 H 0.824507 0.303986 0.699216 0.047 Uiso 1 1 calc R U . . .
B1_2 B 0.75157(11) 0.57552(9) 0.72800(9) 0.0243(3) Uani 1 1 d . . . . .
H2_2 H 0.7336(14) 0.6354(10) 0.7547(11) 0.038(4) Uiso 1 1 d . . . . .
H1_2 H 0.7601(14) 0.5296(11) 0.7773(11) 0.038(4) Uiso 1 1 d . . . . .
C2_2 C 0.86412(10) 0.58087(8) 0.68167(8) 0.0245(3) Uani 1 1 d . . . . .
N3_2 N 0.94732(9) 0.58524(8) 0.65084(8) 0.0347(3) Uani 1 1 d . . . . .
C4_2 C 0.65433(9) 0.55027(7) 0.65492(7) 0.0187(2) Uani 1 1 d . . . . .
N5_2 N 0.58869(7) 0.53116(6) 0.59952(6) 0.01691(19) Uani 1 1 d . . . . .
C1_3 C 0.3917(2) 1.01065(10) 0.46276(16) 0.0676(7) Uani 1 1 d . . . . .
H1_3 H 0.317211 1.017815 0.437553 0.081 Uiso 1 1 calc R U . . .
C2_3 C 0.4768(2) 1.00419(10) 0.40967(15) 0.0643(7) Uani 1 1 d . . . . .
H2_3 H 0.461325 1.007189 0.347495 0.077 Uiso 1 1 calc R U . . .
C3_3 C 0.5851(2) 0.99334(11) 0.44599(18) 0.0727(7) Uani 1 1 d . . . . .
H3_3 H 0.643694 0.988591 0.408811 0.087 Uiso 1 1 calc R U . . .
Ni1_4 Ni 0.500000 0.500000 0.500000 0.01253(8) Uani 1 2 d S . P . .

loop_
_atom_site_aniso_label
_atom_site_aniso_U_11
_atom_site_aniso_U_22
_atom_site_aniso_U_33
_atom_site_aniso_U_23
_atom_site_aniso_U_13
_atom_site_aniso_U_12
C1_1 0.0128(5) 0.0166(5) 0.0123(5) -0.0010(4) 0.0005(4) -0.0002(4)
N2_1 0.0130(4) 0.0164(4) 0.0162(4) 0.0011(3) 0.0029(3) -0.0002(3)
C3_1 0.0143(5) 0.0220(5) 0.0220(6) 0.0013(4) 0.0059(4) -0.0017(4)
C4_1 0.0141(5) 0.0220(5) 0.0223(6) 0.0000(4) 0.0057(4) 0.0005(4)
N5_1 0.0127(4) 0.0155(4) 0.0182(4) 0.0003(3) 0.0037(3) 0.0005(3)
C6_1 0.0138(5) 0.0165(5) 0.0198(5) 0.0036(4) 0.0043(4) 0.0004(4)
C7_1 0.0180(5) 0.0183(5) 0.0199(5) 0.0026(4) 0.0054(4) -0.0003(4)
C8_1 0.0252(6) 0.0187(5) 0.0272(6) 0.0016(5) 0.0063(5) 0.0016(4)
C9_1 0.0243(6) 0.0202(6) 0.0326(7) 0.0076(5) 0.0044(5) 0.0049(5)
C10_1 0.0203(5) 0.0260(6) 0.0245(6) 0.0084(5) -0.0009(4) 0.0004(4)
C11_1 0.0171(5) 0.0206(5) 0.0201(6) 0.0040(4) 0.0034(4) -0.0024(4)
C12_1 0.0253(6) 0.0267(6) 0.0200(6) 0.0004(5) 0.0001(5) 0.0001(5)
C13_1 0.0274(6) 0.0379(7) 0.0255(6) -0.0021(5) -0.0004(5) -0.0050(5)
C14_1 0.0304(7) 0.0778(12) 0.0325(8) -0.0183(8) 0.0093(6) -0.0092(7)
C15_1 0.0224(6) 0.0201(5) 0.0195(6) -0.0006(4) 0.0025(4) -0.0001(4)
C16_1 0.0238(6) 0.0340(7) 0.0253(6) -0.0015(5) 0.0018(5) -0.0046(5)
C17_1 0.0343(7) 0.0331(7) 0.0236(6) -0.0047(5) 0.0054(5) 0.0024(5)
C18_1 0.0148(5) 0.0158(5) 0.0239(6) 0.0007(4) 0.0070(4) 0.0013(4)
C19_1 0.0186(5) 0.0203(6) 0.0261(6) -0.0035(4) 0.0074(4) 0.0017(4)
C20_1 0.0290(6) 0.0199(6) 0.0359(7) -0.0080(5) 0.0101(5) -0.0012(5)
C21_1 0.0366(7) 0.0159(6) 0.0441(8) 0.0013(5) 0.0147(6) 0.0008(5)
C22_1 0.0296(6) 0.0216(6) 0.0323(7) 0.0060(5) 0.0094(5) 0.0050(5)
C23_1 0.0166(5) 0.0210(5) 0.0254(6) 0.0024(4) 0.0071(4) 0.0040(4)
C24_1 0.0283(6) 0.0245(6) 0.0231(6) -0.0063(5) 0.0046(5) 0.0009(5)
C25_1 0.0332(7) 0.0435(8) 0.0277(7) -0.0078(6) 0.0103(5) -0.0070(6)
C26_1 0.0292(7) 0.0435(8) 0.0290(7) -0.0106(6) 0.0033(5) 0.0001(6)
C27_1 0.0183(5) 0.0243(6) 0.0243(6) 0.0044(5) 0.0015(4) 0.0033(4)
C28_1 0.0192(6) 0.0435(8) 0.0349(7) 0.0083(6) 0.0031(5) 0.0027(5)
C29_1 0.0292(6) 0.0390(7) 0.0260(7) 0.0041(5) 0.0043(5) 0.0009(5)
B1_2 0.0185(6) 0.0357(8) 0.0179(6) -0.0030(5) -0.0032(5) -0.0032(5)
C2_2 0.0197(6) 0.0284(6) 0.0240(6) -0.0063(5) -0.0042(5) -0.0009(5)
N3_2 0.0217(5) 0.0430(7) 0.0393(7) -0.0114(5) 0.0024(5) -0.0018(5)
C4_2 0.0161(5) 0.0242(6) 0.0161(5) 0.0004(4) 0.0027(4) -0.0004(4)
N5_2 0.0140(4) 0.0206(5) 0.0167(4) 0.0014(4) 0.0043(3) 0.0000(3)
C1_3 0.0953(17) 0.0279(8) 0.0705(14) -0.0021(8) -0.0398(13) -0.0063(9)
C2_3 0.0953(17) 0.0284(8) 0.0604(12) -0.0001(8) -0.0394(12) -0.0081(9)
C3_3 0.1007(18) 0.0293(9) 0.0816(15) -0.0049(9) -0.0258(14) -0.0099(9)
Ni1_4 0.01027(13) 0.01527(14) 0.01209(14) -0.00036(9) 0.00126(9) -0.00034(9)

loop_
_atom_type_symbol
_atom_type_description
_atom_type_scat_dispersion_real
_atom_type_scat_dispersion_imag
_atom_type_scat_source
C C 0.0181 0.0091 'International Tables Vol C Tables 4.2.6.8 and 6.1.1.4'
H H 0.0000 0.0000 'International Tables Vol C Tables 4.2.6.8 and 6.1.1.4'
B B 0.0090 0.0039 'International Tables Vol C Tables 4.2.6.8 and 6.1.1.4'
N N 0.0311 0.0180 'International Tables Vol C Tables 4.2.6.8 and 6.1.1.4'
Ni Ni -3.0029 0.5091 'International Tables Vol C Tables 4.2.6.8 and 6.1.1.4'

loop_
_geom_angle_atom_site_label_1
_geom_angle_atom_site_label_2
_geom_angle_atom_site_label_3
_geom_angle
_geom_angle_site_symmetry_1
_geom_angle_site_symmetry_3
_geom_angle_publ_flag
N2_1 C1_1 N5_1 104.51(9) . . ?
N2_1 C1_1 Ni1_4 127.20(8) . . ?
N5_1 C1_1 Ni1_4 127.47(8) . . ?
C1_1 N2_1 C3_1 110.76(9) . . ?
C1_1 N2_1 C6_1 126.52(9) . . ?
C3_1 N2_1 C6_1 122.26(9) . . ?
C4_1 C3_1 N2_1 107.22(10) . . ?
C4_1 C3_1 H3_1 126.4 . . ?
N2_1 C3_1 H3_1 126.4 . . ?
C3_1 C4_1 N5_1 106.50(9) . . ?
C3_1 C4_1 H4_1 126.7 . . ?
N5_1 C4_1 H4_1 126.7 . . ?
C1_1 N5_1 C4_1 111.00(9) . . ?
C1_1 N5_1 C18_1 125.42(9) . . ?
C4_1 N5_1 C18_1 122.71(9) . . ?
C7_1 C6_1 C11_1 123.15(10) . . ?
C7_1 C6_1 N2_1 118.87(10) . . ?
C11_1 C6_1 N2_1 117.80(10) . . ?
C8_1 C7_1 C6_1 116.98(11) . . ?
C8_1 C7_1 C15_1 120.48(10) . . ?
C6_1 C7_1 C15_1 122.27(10) . . ?
C9_1 C8_1 C7_1 121.13(11) . . ?
C9_1 C8_1 H8_1 119.4 . . ?
C7_1 C8_1 H8_1 119.4 . . ?
C8_1 C9_1 C10_1 120.51(11) . . ?
C8_1 C9_1 H9_1 119.7 . . ?
C10_1 C9_1 H9_1 119.7 . . ?
C9_1 C10_1 C11_1 120.97(11) . . ?
C9_1 C10_1 H10_1 119.5 . . ?
C11_1 C10_1 H10_1 119.5 . . ?
C10_1 C11_1 C6_1 117.03(11) . . ?
C10_1 C11_1 C12_1 120.54(11) . . ?
C6_1 C11_1 C12_1 122.19(10) . . ?
C13_1 C12_1 C11_1 114.40(10) . . ?
C13_1 C12_1 C14_1 108.76(11) . . ?
C11_1 C12_1 C14_1 109.52(11) . . ?
C13_1 C12_1 H12_1 108.0 . . ?
C11_1 C12_1 H12_1 108.0 . . ?
C14_1 C12_1 H12_1 108.0 . . ?
C12_1 C13_1 H13A_1 109.5 . . ?
C12_1 C13_1 H13B_1 109.5 . . ?
H13A_1 C13_1 H13B_1 109.5 . . ?
C12_1 C13_1 H13C_1 109.5 . . ?
H13A_1 C13_1 H13C_1 109.5 . . ?
H13B_1 C13_1 H13C_1 109.5 . . ?
C12_1 C14_1 H14A_1 109.5 . . ?
C12_1 C14_1 H14B_1 109.5 . . ?
H14A_1 C14_1 H14B_1 109.5 . . ?
C12_1 C14_1 H14C_1 109.5 . . ?
H14A_1 C14_1 H14C_1 109.5 . . ?
H14B_1 C14_1 H14C_1 109.5 . . ?
C7_1 C15_1 C17_1 113.04(10) . . ?
C7_1 C15_1 C16_1 109.90(10) . . ?
C17_1 C15_1 C16_1 109.48(10) . . ?
C7_1 C15_1 H15_1 108.1 . . ?
C17_1 C15_1 H15_1 108.1 . . ?
C16_1 C15_1 H15_1 108.1 . . ?
C15_1 C16_1 H16A_1 109.5 . . ?
C15_1 C16_1 H16B_1 109.5 . . ?
H16A_1 C16_1 H16B_1 109.5 . . ?
C15_1 C16_1 H16C_1 109.5 . . ?
H16A_1 C16_1 H16C_1 109.5 . . ?
H16B_1 C16_1 H16C_1 109.5 . . ?
C15_1 C17_1 H17A_1 109.5 . . ?
C15_1 C17_1 H17B_1 109.5 . . ?
H17A_1 C17_1 H17B_1 109.5 . . ?
C15_1 C17_1 H17C_1 109.5 . . ?
H17A_1 C17_1 H17C_1 109.5 . . ?
H17B_1 C17_1 H17C_1 109.5 . . ?
C23_1 C18_1 C19_1 123.14(11) . . ?
C23_1 C18_1 N5_1 119.33(10) . . ?
C19_1 C18_1 N5_1 117.41(10) . . ?
C20_1 C19_1 C18_1 116.88(11) . . ?
C20_1 C19_1 C24_1 120.99(11) . . ?
C18_1 C19_1 C24_1 121.79(10) . . ?
C21_1 C20_1 C19_1 121.17(12) . . ?
C21_1 C20_1 H20_1 119.4 . . ?
C19_1 C20_1 H20_1 119.4 . . ?
C22_1 C21_1 C20_1 120.46(12) . . ?
C22_1 C21_1 H21_1 119.8 . . ?
C20_1 C21_1 H21_1 119.8 . . ?
C21_1 C22_1 C23_1 121.09(12) . . ?
C21_1 C22_1 H22_1 119.5 . . ?
C23_1 C22_1 H22_1 119.5 . . ?
C22_1 C23_1 C18_1 116.99(11) . . ?
C22_1 C23_1 C27_1 120.96(11) . . ?
C18_1 C23_1 C27_1 121.88(10) . . ?
C19_1 C24_1 C26_1 114.32(11) . . ?
C19_1 C24_1 C25_1 108.96(11) . . ?
C26_1 C24_1 C25_1 109.49(10) . . ?
C19_1 C24_1 H24_1 108.0 . . ?
C26_1 C24_1 H24_1 108.0 . . ?
C25_1 C24_1 H24_1 108.0 . . ?
C24_1 C25_1 H25A_1 109.5 . . ?
C24_1 C25_1 H25B_1 109.5 . . ?
H25A_1 C25_1 H25B_1 109.5 . . ?
C24_1 C25_1 H25C_1 109.5 . . ?
H25A_1 C25_1 H25C_1 109.5 . . ?
H25B_1 C25_1 H25C_1 109.5 . . ?
C24_1 C26_1 H26A_1 109.5 . . ?
C24_1 C26_1 H26B_1 109.5 . . ?
H26A_1 C26_1 H26B_1 109.5 . . ?
C24_1 C26_1 H26C_1 109.5 . . ?
H26A_1 C26_1 H26C_1 109.5 . . ?
H26B_1 C26_1 H26C_1 109.5 . . ?
C23_1 C27_1 C29_1 112.92(10) . . ?
C23_1 C27_1 C28_1 109.91(10) . . ?
C29_1 C27_1 C28_1 109.35(10) . . ?
C23_1 C27_1 H27_1 108.2 . . ?
C29_1 C27_1 H27_1 108.2 . . ?
C28_1 C27_1 H27_1 108.2 . . ?
C27_1 C28_1 H28A_1 109.5 . . ?
C27_1 C28_1 H28B_1 109.5 . . ?
H28A_1 C28_1 H28B_1 109.5 . . ?
C27_1 C28_1 H28C_1 109.5 . . ?
H28A_1 C28_1 H28C_1 109.5 . . ?
H28B_1 C28_1 H28C_1 109.5 . . ?
C27_1 C29_1 H29A_1 109.5 . . ?
C27_1 C29_1 H29B_1 109.5 . . ?
H29A_1 C29_1 H29B_1 109.5 . . ?
C27_1 C29_1 H29C_1 109.5 . . ?
H29A_1 C29_1 H29C_1 109.5 . . ?
H29B_1 C29_1 H29C_1 109.5 . . ?
C2_2 B1_2 C4_2 107.83(10) . . ?
C2_2 B1_2 H2_2 108.3(9) . . ?
C4_2 B1_2 H2_2 109.9(9) . . ?
C2_2 B1_2 H1_2 108.7(9) . . ?
C4_2 B1_2 H1_2 108.1(9) . . ?
H2_2 B1_2 H1_2 113.8(13) . . ?
N3_2 C2_2 B1_2 177.75(13) . . ?
N5_2 C4_2 B1_2 176.39(12) . . ?
C4_2 N5_2 Ni1_4 171.63(9) . . ?
C2_3 C1_3 C3_3 119.6(2) . 3_676 ?
C2_3 C1_3 H1_3 120.2 . . ?
C3_3 C1_3 H1_3 120.2 3_676 . ?
C1_3 C2_3 C3_3 120.4(2) . . ?
C1_3 C2_3 H2_3 119.8 . . ?
C3_3 C2_3 H2_3 119.8 . . ?
C2_3 C3_3 C1_3 120.0(3) . 3_676 ?
C2_3 C3_3 H3_3 120.0 . . ?
C1_3 C3_3 H3_3 120.0 3_676 . ?
N5_2 Ni1_4 N5_2 180.00(5) . 3_666 ?
N5_2 Ni1_4 C1_1 92.53(4) . 3_666 ?
N5_2 Ni1_4 C1_1 87.47(4) 3_666 3_666 ?
N5_2 Ni1_4 C1_1 87.47(4) . . ?
N5_2 Ni1_4 C1_1 92.53(4) 3_666 . ?
C1_1 Ni1_4 C1_1 180.0 3_666 . ?

loop_
_geom_bond_atom_site_label_1
_geom_bond_atom_site_label_2
_geom_bond_distance
_geom_bond_site_symmetry_2
_geom_bond_publ_flag
C1_1 N2_1 1.3565(14) . ?
C1_1 N5_1 1.3614(13) . ?
C1_1 Ni1_4 1.9572(10) . ?
N2_1 C3_1 1.3905(13) . ?
N2_1 C6_1 1.4529(14) . ?
C3_1 C4_1 1.3422(16) . ?
C3_1 H3_1 0.9500 . ?
C4_1 N5_1 1.3916(14) . ?
C4_1 H4_1 0.9500 . ?
N5_1 C18_1 1.4515(14) . ?
C6_1 C7_1 1.4012(16) . ?
C6_1 C11_1 1.4045(16) . ?
C7_1 C8_1 1.3970(16) . ?
C7_1 C15_1 1.5180(16) . ?
C8_1 C9_1 1.3827(18) . ?
C8_1 H8_1 0.9500 . ?
C9_1 C10_1 1.3847(19) . ?
C9_1 H9_1 0.9500 . ?
C10_1 C11_1 1.3972(16) . ?
C10_1 H10_1 0.9500 . ?
C11_1 C12_1 1.5245(17) . ?
C12_1 C13_1 1.5244(17) . ?
C12_1 C14_1 1.5355(19) . ?
C12_1 H12_1 1.0000 . ?
C13_1 H13A_1 0.9800 . ?
C13_1 H13B_1 0.9800 . ?
C13_1 H13C_1 0.9800 . ?
C14_1 H14A_1 0.9800 . ?
C14_1 H14B_1 0.9800 . ?
C14_1 H14C_1 0.9800 . ?
C15_1 C17_1 1.5279(16) . ?
C15_1 C16_1 1.5364(16) . ?
C15_1 H15_1 1.0000 . ?
C16_1 H16A_1 0.9800 . ?
C16_1 H16B_1 0.9800 . ?
C16_1 H16C_1 0.9800 . ?
C17_1 H17A_1 0.9800 . ?
C17_1 H17B_1 0.9800 . ?
C17_1 H17C_1 0.9800 . ?
C18_1 C23_1 1.3992(17) . ?
C18_1 C19_1 1.4054(17) . ?
C19_1 C20_1 1.3943(17) . ?
C19_1 C24_1 1.5192(18) . ?
C20_1 C21_1 1.383(2) . ?
C20_1 H20_1 0.9500 . ?
C21_1 C22_1 1.381(2) . ?
C21_1 H21_1 0.9500 . ?
C22_1 C23_1 1.3980(17) . ?
C22_1 H22_1 0.9500 . ?
C23_1 C27_1 1.5159(17) . ?
C24_1 C26_1 1.5267(18) . ?
C24_1 C25_1 1.5411(17) . ?
C24_1 H24_1 1.0000 . ?
C25_1 H25A_1 0.9800 . ?
C25_1 H25B_1 0.9800 . ?
C25_1 H25C_1 0.9800 . ?
C26_1 H26A_1 0.9800 . ?
C26_1 H26B_1 0.9800 . ?
C26_1 H26C_1 0.9800 . ?
C27_1 C29_1 1.5288(17) . ?
C27_1 C28_1 1.5365(16) . ?
C27_1 H27_1 1.0000 . ?
C28_1 H28A_1 0.9800 . ?
C28_1 H28B_1 0.9800 . ?
C28_1 H28C_1 0.9800 . ?
C29_1 H29A_1 0.9800 . ?
C29_1 H29B_1 0.9800 . ?
C29_1 H29C_1 0.9800 . ?
B1_2 C2_2 1.5900(18) . ?
B1_2 C4_2 1.5967(17) . ?
B1_2 H2_2 1.117(17) . ?
B1_2 H1_2 1.076(18) . ?
C2_2 N3_2 1.1492(17) . ?
C4_2 N5_2 1.1475(15) . ?
N5_2 Ni1_4 1.8477(9) . ?
C1_3 C2_3 1.370(4) . ?
C1_3 C3_3 1.395(3) 3_676 ?
C1_3 H1_3 0.9500 . ?
C2_3 C3_3 1.380(3) . ?
C2_3 H2_3 0.9500 . ?
C3_3 H3_3 0.9500 . ?
